data_8106243
loop_
_publ_author_name
'Sikorski, Artur'

_publ_section_title
;
 Crystal structure of bis(9-aminoacridin-10-ium) tetrachloridocuprate(II)
 monohydrate, C26H24Cl4CuN4O
;
_journal_issue 4
_journal_name_full 'Zeitschrift f\"ur Kristallographie - New Crystal Structures'
_journal_page_first 641
_journal_page_last 642
_journal_paper_doi 10.1515/ncrs-2017-0407
_journal_volume 233
_journal_year 2018
_chemical_formula_moiety '2(C13 H11 N2), Cl4 Cu, H2 O '
_chemical_formula_sum 'C26 H24 Cl4 Cu N4 O'
_chemical_formula_weight 613.83
_chemical_melting_point 516.7
_chemical_name_systematic
;
bis(9-aminoacidi-10-ium) tetrachlorocuprate(II) monohydrate
;
_space_group_crystal_system triclinic
_space_group_IT_number 2
_space_group_name_Hall '-P 1'
_space_group_name_H-M_alt 'P -1'
_atom_sites_solution_hydrogens mixed
_cell_angle_alpha 101.981(8)
_cell_angle_beta 106.586(8)
_cell_angle_gamma 113.856(9)
_cell_formula_units_Z 2
_cell_length_a 9.967(1)
_cell_length_b 11.853(1)
_cell_length_c 13.370(2)
_cell_measurement_reflns_used 18871
_cell_measurement_temperature 295(2)
_cell_measurement_theta_max 25.998
_cell_measurement_theta_min 3.421
_cell_volume 1287.0(3)
_computing_cell_refinement 'CrysAlis^Pro^, Ver. 32.15 [1]'
_computing_data_collection 'CrysAlis^Pro^, Ver. 32.15 [1]'
_computing_data_reduction 'CrysAlis^Pro^, Ver. 32.15 [1]'
_computing_molecular_graphics 'ORTEP-II [4]'
_computing_publication_material 'SHELXL-2017/1 [3]'
_computing_structure_refinement 'SHELXL-2017/1 [3]'
_computing_structure_solution 'SHELXT  [2]'
_diffrn_ambient_temperature 295(2)
_diffrn_detector_area_resol_mean 10.4002
_diffrn_measured_fraction_theta_full 0.998
_diffrn_measured_fraction_theta_max 0.998
_diffrn_measurement_device_type 'Oxford Diffraction Ruby CCD'
_diffrn_measurement_method \w
_diffrn_radiation_type MoK\a
_diffrn_radiation_wavelength 0.71073
_diffrn_reflns_av_R_equivalents 0.0258
_diffrn_reflns_av_unetI/netI 0.0237
_diffrn_reflns_Laue_measured_fraction_full 0.998
_diffrn_reflns_Laue_measured_fraction_max 0.998
_diffrn_reflns_limit_h_max 12
_diffrn_reflns_limit_h_min -12
_diffrn_reflns_limit_k_max 14
_diffrn_reflns_limit_k_min -14
_diffrn_reflns_limit_l_max 16
_diffrn_reflns_limit_l_min -16
_diffrn_reflns_number 18871
_diffrn_reflns_point_group_measured_fraction_full 0.998
_diffrn_reflns_point_group_measured_fraction_max 0.998
_diffrn_reflns_theta_full 25.998
_diffrn_reflns_theta_max 25.998
_diffrn_reflns_theta_min 3.421
_diffrn_source 'fine-focus sealed tube'
_exptl_absorpt_coefficient_mu 1.292
_exptl_absorpt_correction_T_max 0.977
_exptl_absorpt_correction_T_min 0.948
_exptl_absorpt_correction_type multi-scan
_exptl_absorpt_process_details
;
CrysAlis RED, Version 1.171.32.15 (Oxford Diffraction Ltd.,
2008)
Empirical absorption correction using spherical harmonics,
implemented in SCALE3 ABSPACK scaling algorithm.
;
_exptl_crystal_colour 'dark orange'
_exptl_crystal_density_diffrn 1.584
_exptl_crystal_description plate
_exptl_crystal_F_000 626
_exptl_crystal_size_max 0.520
_exptl_crystal_size_mid 0.310
_exptl_crystal_size_min 0.045
_refine_diff_density_max 0.320
_refine_diff_density_min -0.237
_refine_diff_density_rms 0.046
_refine_ls_extinction_coef .
_refine_ls_extinction_method none
_refine_ls_goodness_of_fit_ref 1.052
_refine_ls_hydrogen_treatment mixed
_refine_ls_matrix_type full
_refine_ls_number_parameters 349
_refine_ls_number_reflns 5061
_refine_ls_number_restraints 0
_refine_ls_restrained_S_all 1.052
_refine_ls_R_factor_all 0.0370
_refine_ls_R_factor_gt 0.0300
_refine_ls_shift/su_max 0.001
_refine_ls_shift/su_mean 0.000
_refine_ls_structure_factor_coef Fsqd
_refine_ls_weighting_details 'w=1/[\s^2^(Fo^2^)+(0.0363P)^2^+0.4284P] where P=(Fo^2^+2Fc^2^)/3'
_refine_ls_weighting_scheme calc
_refine_ls_wR_factor_gt 0.0737
_refine_ls_wR_factor_ref 0.0771
_reflns_Friedel_coverage 0.000
_reflns_Friedel_fraction_full .
_reflns_Friedel_fraction_max .
_reflns_number_gt 4392
_reflns_number_total 5061
_reflns_threshold_expression 'I > 2\s(I)'
_cod_data_source_file suppl_ncrs-2017-0407_suppl.cif
_cod_data_source_block exp_AS030217
_cod_database_code 8106243
_shelx_space_group_comment
;
The symmetry employed for this shelxl refinement is uniquely defined
by the following loop, which should always be used as a source of
symmetry information in preference to the above space-group names.
They are only intended as comments.
;

loop_
_space_group_symop_operation_xyz
'x, y, z'
'-x, -y, -z'

loop_
_atom_site_label
_atom_site_type_symbol
_atom_site_fract_x
_atom_site_fract_y
_atom_site_fract_z
_atom_site_U_iso_or_equiv
_atom_site_adp_type
_atom_site_occupancy
_atom_site_site_symmetry_order
_atom_site_calc_flag
_atom_site_refinement_flags_posn
_atom_site_refinement_flags_adp
_atom_site_refinement_flags_occupancy
_atom_site_disorder_assembly
_atom_site_disorder_group
Cu1 Cu 0.59434(3) 0.67495(3) 0.29105(2) 0.03662(9) Uani 1 1 d . . . . .
Cl1 Cl 0.43066(8) 0.59752(7) 0.10760(5) 0.05417(16) Uani 1 1 d . . . . .
Cl2 Cl 0.61729(8) 0.78136(7) 0.45790(5) 0.05411(17) Uani 1 1 d . . . . .
Cl3 Cl 0.80395(7) 0.83689(6) 0.28255(6) 0.05367(16) Uani 1 1 d . . . . .
Cl4 Cl 0.52329(7) 0.47415(5) 0.30815(5) 0.04293(14) Uani 1 1 d . . . . .
O1W O 0.2275(2) 0.2793(2) -0.01533(19) 0.0623(5) Uani 1 1 d . . . . .
H1W H 0.231(4) 0.268(4) -0.077(3) 0.094 Uiso 1 1 d . U . . .
H2W H 0.268(4) 0.360(4) 0.013(3) 0.094 Uiso 1 1 d . U . . .
C1A C 0.9788(3) 0.2218(2) 0.46737(18) 0.0414(5) Uani 1 1 d . . . . .
H1A H 1.061635 0.201984 0.475884 0.050 Uiso 1 1 calc R U . . .
C2A C 0.8668(3) 0.1644(2) 0.5068(2) 0.0490(6) Uani 1 1 d . . . . .
H2A H 0.872481 0.104294 0.540517 0.059 Uiso 1 1 calc R U . . .
C3A C 0.7436(3) 0.1953(2) 0.49701(18) 0.0445(5) Uani 1 1 d . . . . .
H3A H 0.669701 0.157341 0.526131 0.053 Uiso 1 1 calc R U . . .
C4A C 0.7302(2) 0.2800(2) 0.44563(16) 0.0372(5) Uani 1 1 d . . . . .
H4A H 0.647865 0.300035 0.439792 0.045 Uiso 1 1 calc R U . . .
C5A C 0.8890(3) 0.5469(2) 0.23422(19) 0.0419(5) Uani 1 1 d . . . . .
H5A H 0.800738 0.559192 0.227158 0.050 Uiso 1 1 calc R U . . .
C6A C 0.9869(3) 0.6019(2) 0.1850(2) 0.0506(6) Uani 1 1 d . . . . .
H6A H 0.965947 0.652591 0.144811 0.061 Uiso 1 1 calc R U . . .
C7A C 1.1186(3) 0.5831(2) 0.1939(2) 0.0497(6) Uani 1 1 d . . . . .
H7A H 1.184063 0.620631 0.159070 0.060 Uiso 1 1 calc R U . . .
C8A C 1.1521(3) 0.5104(2) 0.25320(18) 0.0393(5) Uani 1 1 d . . . . .
H8A H 1.240347 0.498734 0.258562 0.047 Uiso 1 1 calc R U . . .
C9A C 1.0851(2) 0.37554(19) 0.37118(15) 0.0303(4) Uani 1 1 d . . . . .
N10A N 0.8232(2) 0.41661(17) 0.34504(14) 0.0312(4) Uani 1 1 d . . . . .
H10A H 0.754(3) 0.434(2) 0.3412(19) 0.037 Uiso 1 1 d . U . . .
C11A C 0.9704(2) 0.31121(19) 0.41364(15) 0.0302(4) Uani 1 1 d . . . . .
C12A C 0.8414(2) 0.33717(19) 0.40124(15) 0.0288(4) Uani 1 1 d . . . . .
C13A C 1.0545(2) 0.45227(19) 0.30673(16) 0.0299(4) Uani 1 1 d . . . . .
C14A C 0.9214(2) 0.47142(19) 0.29593(16) 0.0302(4) Uani 1 1 d . . . . .
N15A N 1.2153(2) 0.3637(2) 0.39003(18) 0.0453(5) Uani 1 1 d . . . . .
H15A H 1.236(3) 0.329(3) 0.430(2) 0.054 Uiso 1 1 d . U . . .
H15B H 1.283(3) 0.403(3) 0.368(2) 0.054 Uiso 1 1 d . U . . .
C1B C 0.3425(3) 0.1156(2) 0.18767(18) 0.0388(5) Uani 1 1 d . . . . .
H1B H 0.310137 0.171866 0.162874 0.047 Uiso 1 1 calc R U . . .
C2B C 0.2683(3) 0.0464(2) 0.24289(19) 0.0466(6) Uani 1 1 d . . . . .
H2B H 0.186318 0.056078 0.256408 0.056 Uiso 1 1 calc R U . . .
C3B C 0.3152(3) -0.0395(2) 0.27951(19) 0.0474(6) Uani 1 1 d . . . . .
H3B H 0.262380 -0.087889 0.316138 0.057 Uiso 1 1 calc R U . . .
C4B C 0.4362(3) -0.0536(2) 0.26257(18) 0.0410(5) Uani 1 1 d . . . . .
H4B H 0.465913 -0.111071 0.287536 0.049 Uiso 1 1 calc R U . . .
C5B C 0.8548(3) 0.0624(2) 0.13128(19) 0.0428(5) Uani 1 1 d . . . . .
H5B H 0.884585 0.007701 0.161328 0.051 Uiso 1 1 calc R U . . .
C6B C 0.9365(3) 0.1293(2) 0.0781(2) 0.0467(6) Uani 1 1 d . . . . .
H6B H 1.022322 0.119829 0.071937 0.056 Uiso 1 1 calc R U . . .
C7B C 0.8943(3) 0.2120(2) 0.03256(18) 0.0432(5) Uani 1 1 d . . . . .
H7B H 0.951917 0.257176 -0.003488 0.052 Uiso 1 1 calc R U . . .
C8B C 0.7691(3) 0.2267(2) 0.04079(17) 0.0369(5) Uani 1 1 d . . . . .
H8B H 0.741536 0.281845 0.009995 0.044 Uiso 1 1 calc R U . . .
C9B C 0.5488(2) 0.17315(19) 0.10772(15) 0.0296(4) Uani 1 1 d . . . . .
N10B N 0.6407(2) 0.00808(17) 0.19260(15) 0.0352(4) Uani 1 1 d . . . . .
H10B H 0.666(3) -0.037(2) 0.217(2) 0.042 Uiso 1 1 d . U . . .
C11B C 0.4685(2) 0.10336(18) 0.16717(15) 0.0296(4) Uani 1 1 d . . . . .
C12B C 0.5165(2) 0.01881(19) 0.20725(15) 0.0310(4) Uani 1 1 d . . . . .
C13B C 0.6804(2) 0.15944(19) 0.09542(15) 0.0293(4) Uani 1 1 d . . . . .
C14B C 0.7246(2) 0.07629(19) 0.14069(16) 0.0319(4) Uani 1 1 d . . . . .
N15B N 0.5039(3) 0.2486(2) 0.06516(17) 0.0420(5) Uani 1 1 d . . . . .
H15C H 0.429(3) 0.252(3) 0.069(2) 0.050 Uiso 1 1 d . U . . .
H15D H 0.548(3) 0.285(3) 0.028(2) 0.050 Uiso 1 1 d . U . . .

loop_
_atom_site_aniso_label
_atom_site_aniso_U_11
_atom_site_aniso_U_22
_atom_site_aniso_U_33
_atom_site_aniso_U_23
_atom_site_aniso_U_13
_atom_site_aniso_U_12
Cu1 0.04437(17) 0.04349(16) 0.04255(16) 0.02776(12) 0.02530(13) 0.02905(13)
Cl1 0.0622(4) 0.0665(4) 0.0421(3) 0.0326(3) 0.0231(3) 0.0320(3)
Cl2 0.0688(4) 0.0662(4) 0.0464(3) 0.0229(3) 0.0290(3) 0.0456(4)
Cl3 0.0475(3) 0.0557(4) 0.0762(4) 0.0450(3) 0.0304(3) 0.0284(3)
Cl4 0.0444(3) 0.0471(3) 0.0659(4) 0.0372(3) 0.0342(3) 0.0321(3)
O1W 0.0595(12) 0.0667(12) 0.0803(14) 0.0359(12) 0.0362(11) 0.0392(11)
C1A 0.0412(12) 0.0509(13) 0.0412(12) 0.0247(11) 0.0166(10) 0.0272(11)
C2A 0.0513(14) 0.0559(15) 0.0486(13) 0.0343(12) 0.0212(12) 0.0266(12)
C3A 0.0376(12) 0.0562(14) 0.0350(11) 0.0215(11) 0.0168(10) 0.0156(11)
C4A 0.0314(11) 0.0459(12) 0.0311(10) 0.0122(9) 0.0144(9) 0.0163(10)
C5A 0.0387(12) 0.0454(13) 0.0556(13) 0.0276(11) 0.0222(11) 0.0267(11)
C6A 0.0491(14) 0.0547(15) 0.0695(16) 0.0438(13) 0.0285(13) 0.0319(12)
C7A 0.0445(13) 0.0559(15) 0.0664(15) 0.0396(13) 0.0324(12) 0.0256(12)
C8A 0.0311(11) 0.0448(12) 0.0499(12) 0.0242(10) 0.0203(10) 0.0199(10)
C9A 0.0267(10) 0.0344(11) 0.0274(9) 0.0094(8) 0.0083(8) 0.0158(9)
N10A 0.0276(9) 0.0365(9) 0.0367(9) 0.0150(8) 0.0158(8) 0.0197(8)
C11A 0.0275(10) 0.0326(10) 0.0264(9) 0.0096(8) 0.0081(8) 0.0139(9)
C12A 0.0253(10) 0.0296(10) 0.0225(9) 0.0052(8) 0.0062(8) 0.0103(8)
C13A 0.0254(10) 0.0302(10) 0.0298(9) 0.0095(8) 0.0088(8) 0.0124(9)
C14A 0.0270(10) 0.0280(10) 0.0323(10) 0.0098(8) 0.0101(8) 0.0128(8)
N15A 0.0381(11) 0.0689(14) 0.0540(12) 0.0407(11) 0.0256(10) 0.0353(11)
C1B 0.0395(12) 0.0424(12) 0.0401(11) 0.0187(10) 0.0177(10) 0.0226(10)
C2B 0.0444(13) 0.0577(15) 0.0471(13) 0.0236(12) 0.0274(11) 0.0256(12)
C3B 0.0505(14) 0.0543(14) 0.0408(12) 0.0267(11) 0.0252(11) 0.0203(12)
C4B 0.0479(13) 0.0404(12) 0.0391(11) 0.0231(10) 0.0196(10) 0.0205(11)
C5B 0.0410(12) 0.0478(13) 0.0485(13) 0.0211(11) 0.0188(11) 0.0280(11)
C6B 0.0380(12) 0.0554(14) 0.0523(13) 0.0181(12) 0.0233(11) 0.0257(12)
C7B 0.0416(12) 0.0503(13) 0.0406(12) 0.0198(11) 0.0236(10) 0.0193(11)
C8B 0.0402(12) 0.0379(11) 0.0325(10) 0.0170(9) 0.0155(9) 0.0170(10)
C9B 0.0312(10) 0.0277(10) 0.0233(9) 0.0086(8) 0.0071(8) 0.0120(9)
N10B 0.0398(10) 0.0353(10) 0.0398(10) 0.0223(8) 0.0164(8) 0.0228(8)
C11B 0.0304(10) 0.0278(10) 0.0259(9) 0.0095(8) 0.0093(8) 0.0120(9)
C12B 0.0334(11) 0.0295(10) 0.0243(9) 0.0099(8) 0.0090(8) 0.0126(9)
C13B 0.0300(10) 0.0278(10) 0.0231(9) 0.0076(8) 0.0073(8) 0.0115(8)
C14B 0.0322(10) 0.0300(10) 0.0281(9) 0.0094(8) 0.0095(8) 0.0135(9)
N15B 0.0445(11) 0.0530(12) 0.0529(11) 0.0356(10) 0.0288(10) 0.0319(10)

loop_
_atom_type_symbol
_atom_type_description
_atom_type_scat_dispersion_real
_atom_type_scat_dispersion_imag
_atom_type_scat_source
C C 0.0033 0.0016 'International Tables Vol C Tables 4.2.6.8 and 6.1.1.4'
H H 0.0000 0.0000 'International Tables Vol C Tables 4.2.6.8 and 6.1.1.4'
N N 0.0061 0.0033 'International Tables Vol C Tables 4.2.6.8 and 6.1.1.4'
O O 0.0106 0.0060 'International Tables Vol C Tables 4.2.6.8 and 6.1.1.4'
Cu Cu 0.3201 1.2651 'International Tables Vol C Tables 4.2.6.8 and 6.1.1.4'
Cl Cl 0.1484 0.1585 'International Tables Vol C Tables 4.2.6.8 and 6.1.1.4'

loop_
_geom_angle_atom_site_label_1
_geom_angle_atom_site_label_2
_geom_angle_atom_site_label_3
_geom_angle
_geom_angle_site_symmetry_1
_geom_angle_site_symmetry_3
Cl2 Cu1 Cl3 99.00(3) . .
Cl2 Cu1 Cl1 139.70(3) . .
Cl3 Cu1 Cl1 95.48(3) . .
Cl2 Cu1 Cl4 96.76(3) . .
Cl3 Cu1 Cl4 138.39(2) . .
Cl1 Cu1 Cl4 96.85(3) . .
H1W O1W H2W 104(4) . .
C2A C1A C11A 120.7(2) . .
C2A C1A H1A 119.6 . .
C11A C1A H1A 119.6 . .
C1A C2A C3A 120.4(2) . .
C1A C2A H2A 119.8 . .
C3A C2A H2A 119.8 . .
C4A C3A C2A 120.9(2) . .
C4A C3A H3A 119.5 . .
C2A C3A H3A 119.5 . .
C3A C4A C12A 119.6(2) . .
C3A C4A H4A 120.2 . .
C12A C4A H4A 120.2 . .
C6A C5A C14A 119.7(2) . .
C6A C5A H5A 120.1 . .
C14A C5A H5A 120.1 . .
C5A C6A C7A 120.7(2) . .
C5A C6A H6A 119.6 . .
C7A C6A H6A 119.6 . .
C8A C7A C6A 120.5(2) . .
C8A C7A H7A 119.8 . .
C6A C7A H7A 119.8 . .
C7A C8A C13A 120.9(2) . .
C7A C8A H8A 119.6 . .
C13A C8A H8A 119.6 . .
N15A C9A C11A 120.84(19) . .
N15A C9A C13A 120.68(19) . .
C11A C9A C13A 118.47(17) . .
C12A N10A C14A 123.21(17) . .
C12A N10A H10A 119.8(17) . .
C14A N10A H10A 116.9(17) . .
C12A C11A C1A 117.72(18) . .
C12A C11A C9A 118.91(18) . .
C1A C11A C9A 123.36(18) . .
N10A C12A C4A 119.56(18) . .
N10A C12A C11A 119.94(17) . .
C4A C12A C11A 120.49(19) . .
C14A C13A C8A 117.81(19) . .
C14A C13A C9A 119.05(18) . .
C8A C13A C9A 123.14(18) . .
N10A C14A C5A 119.53(18) . .
N10A C14A C13A 120.04(18) . .
C5A C14A C13A 120.43(18) . .
C9A N15A H15A 121(2) . .
C9A N15A H15B 121.3(19) . .
H15A N15A H15B 118(3) . .
C2B C1B C11B 121.0(2) . .
C2B C1B H1B 119.5 . .
C11B C1B H1B 119.5 . .
C1B C2B C3B 119.9(2) . .
C1B C2B H2B 120.1 . .
C3B C2B H2B 120.1 . .
C4B C3B C2B 121.2(2) . .
C4B C3B H3B 119.4 . .
C2B C3B H3B 119.4 . .
C3B C4B C12B 119.9(2) . .
C3B C4B H4B 120.1 . .
C12B C4B H4B 120.1 . .
C6B C5B C14B 119.5(2) . .
C6B C5B H5B 120.2 . .
C14B C5B H5B 120.2 . .
C5B C6B C7B 121.3(2) . .
C5B C6B H6B 119.4 . .
C7B C6B H6B 119.4 . .
C8B C7B C6B 120.1(2) . .
C8B C7B H7B 120.0 . .
C6B C7B H7B 120.0 . .
C7B C8B C13B 120.9(2) . .
C7B C8B H8B 119.5 . .
C13B C8B H8B 119.5 . .
N15B C9B C11B 121.04(19) . .
N15B C9B C13B 120.01(19) . .
C11B C9B C13B 118.95(17) . .
C12B N10B C14B 123.27(18) . .
C12B N10B H10B 117.5(18) . .
C14B N10B H10B 119.2(18) . .
C12B C11B C1B 118.15(18) . .
C12B C11B C9B 118.99(17) . .
C1B C11B C9B 122.85(18) . .
N10B C12B C4B 120.27(19) . .
N10B C12B C11B 119.85(18) . .
C4B C12B C11B 119.89(19) . .
C14B C13B C8B 118.20(18) . .
C14B C13B C9B 118.77(17) . .
C8B C13B C9B 123.03(18) . .
N10B C14B C13B 120.09(18) . .
N10B C14B C5B 119.88(19) . .
C13B C14B C5B 120.02(19) . .
C9B N15B H15C 119(2) . .
C9B N15B H15D 120.4(18) . .
H15C N15B H15D 120(3) . .

loop_
_geom_bond_atom_site_label_1
_geom_bond_atom_site_label_2
_geom_bond_distance
_geom_bond_site_symmetry_2
Cu1 Cl2 2.2196(7) .
Cu1 Cl3 2.2460(7) .
Cu1 Cl1 2.2560(8) .
Cu1 Cl4 2.2746(6) .
O1W H1W 0.82(4) .
O1W H2W 0.82(4) .
C1A C2A 1.363(3) .
C1A C11A 1.414(3) .
C1A H1A 0.9300 .
C2A C3A 1.397(3) .
C2A H2A 0.9300 .
C3A C4A 1.356(3) .
C3A H3A 0.9300 .
C4A C12A 1.405(3) .
C4A H4A 0.9300 .
C5A C6A 1.357(3) .
C5A C14A 1.405(3) .
C5A H5A 0.9300 .
C6A C7A 1.395(3) .
C6A H6A 0.9300 .
C7A C8A 1.359(3) .
C7A H7A 0.9300 .
C8A C13A 1.412(3) .
C8A H8A 0.9300 .
C9A N15A 1.319(3) .
C9A C11A 1.434(3) .
C9A C13A 1.436(3) .
N10A C12A 1.356(3) .
N10A C14A 1.357(3) .
N10A H10A 0.79(2) .
C11A C12A 1.413(3) .
C13A C14A 1.407(3) .
N15A H15A 0.77(3) .
N15A H15B 0.82(3) .
C1B C2B 1.355(3) .
C1B C11B 1.414(3) .
C1B H1B 0.9300 .
C2B C3B 1.399(3) .
C2B H2B 0.9300 .
C3B C4B 1.355(3) .
C3B H3B 0.9300 .
C4B C12B 1.404(3) .
C4B H4B 0.9300 .
C5B C6B 1.356(3) .
C5B C14B 1.409(3) .
C5B H5B 0.9300 .
C6B C7B 1.395(3) .
C6B H6B 0.9300 .
C7B C8B 1.358(3) .
C7B H7B 0.9300 .
C8B C13B 1.411(3) .
C8B H8B 0.9300 .
C9B N15B 1.310(3) .
C9B C11B 1.434(3) .
C9B C13B 1.434(3) .
N10B C12B 1.357(3) .
N10B C14B 1.361(3) .
N10B H10B 0.78(2) .
C11B C12B 1.409(3) .
C13B C14B 1.407(3) .
N15B H15C 0.78(3) .
N15B H15D 0.83(3) .

loop_
_geom_hbond_atom_site_label_D
_geom_hbond_atom_site_label_H
_geom_hbond_atom_site_label_A
_geom_hbond_distance_DH
_geom_hbond_distance_HA
_geom_hbond_distance_DA
_geom_hbond_angle_DHA
_geom_hbond_site_symmetry_A
O1W H1W Cl3 0.82(4) 2.63(4) 3.425(2) 164(4) 2_665
O1W H2W Cl1 0.82(4) 2.41(4) 3.221(2) 170(4) .
N10A H10A Cl4 0.79(3) 2.47(3) 3.254(2) 174(2) .
N10B H10B Cl3 0.77(3) 2.53(3) 3.283(2) 166(3) 1_545
N15A H15A Cl2 0.77(3) 2.68(3) 3.422(2) 161(3) 2_766
N15A H15B Cl4 0.82(3) 2.61(3) 3.406(2) 163(3) 1_655
N15B H15C O1W 0.78(3) 2.19(3) 2.857(4) 144(3) .
N15B H15D Cl1 0.83(3) 2.51(3) 3.276(2) 154(3) 2_665

loop_
_geom_torsion_atom_site_label_1
_geom_torsion_atom_site_label_2
_geom_torsion_atom_site_label_3
_geom_torsion_atom_site_label_4
_geom_torsion
_geom_torsion_site_symmetry_1
_geom_torsion_site_symmetry_2
_geom_torsion_site_symmetry_3
_geom_torsion_site_symmetry_4
C11A C1A C2A C3A -1.4(4) . . . .
C1A C2A C3A C4A 1.8(4) . . . .
C2A C3A C4A C12A 0.2(3) . . . .
C14A C5A C6A C7A 0.7(4) . . . .
C5A C6A C7A C8A -0.7(4) . . . .
C6A C7A C8A C13A 0.1(4) . . . .
C2A C1A C11A C12A -0.8(3) . . . .
C2A C1A C11A C9A 179.5(2) . . . .
N15A C9A C11A C12A 173.72(19) . . . .
C13A C9A C11A C12A -6.8(3) . . . .
N15A C9A C11A C1A -6.6(3) . . . .
C13A C9A C11A C1A 172.89(18) . . . .
C14A N10A C12A C4A -177.35(18) . . . .
C14A N10A C12A C11A 1.9(3) . . . .
C3A C4A C12A N10A 176.76(19) . . . .
C3A C4A C12A C11A -2.5(3) . . . .
C1A C11A C12A N10A -176.50(18) . . . .
C9A C11A C12A N10A 3.2(3) . . . .
C1A C11A C12A C4A 2.7(3) . . . .
C9A C11A C12A C4A -177.53(18) . . . .
C7A C8A C13A C14A 0.4(3) . . . .
C7A C8A C13A C9A -179.4(2) . . . .
N15A C9A C13A C14A -174.96(19) . . . .
C11A C9A C13A C14A 5.6(3) . . . .
N15A C9A C13A C8A 4.9(3) . . . .
C11A C9A C13A C8A -174.54(19) . . . .
C12A N10A C14A C5A 176.65(18) . . . .
C12A N10A C14A C13A -3.2(3) . . . .
C6A C5A C14A N10A -180.0(2) . . . .
C6A C5A C14A C13A -0.1(3) . . . .
C8A C13A C14A N10A 179.43(18) . . . .
C9A C13A C14A N10A -0.7(3) . . . .
C8A C13A C14A C5A -0.4(3) . . . .
C9A C13A C14A C5A 179.47(18) . . . .
C11B C1B C2B C3B -0.6(3) . . . .
C1B C2B C3B C4B 1.2(4) . . . .
C2B C3B C4B C12B -0.1(3) . . . .
C14B C5B C6B C7B 0.1(3) . . . .
C5B C6B C7B C8B -0.1(3) . . . .
C6B C7B C8B C13B 0.2(3) . . . .
C2B C1B C11B C12B -0.9(3) . . . .
C2B C1B C11B C9B 179.1(2) . . . .
N15B C9B C11B C12B 177.27(18) . . . .
C13B C9B C11B C12B -2.8(3) . . . .
N15B C9B C11B C1B -2.8(3) . . . .
C13B C9B C11B C1B 177.13(18) . . . .
C14B N10B C12B C4B -179.38(19) . . . .
C14B N10B C12B C11B 0.4(3) . . . .
C3B C4B C12B N10B 178.2(2) . . . .
C3B C4B C12B C11B -1.5(3) . . . .
C1B C11B C12B N10B -177.74(18) . . . .
C9B C11B C12B N10B 2.2(3) . . . .
C1B C11B C12B C4B 2.0(3) . . . .
C9B C11B C12B C4B -178.01(18) . . . .
C7B C8B C13B C14B -0.3(3) . . . .
C7B C8B C13B C9B 179.07(19) . . . .
N15B C9B C13B C14B -179.16(18) . . . .
C11B C9B C13B C14B 1.0(3) . . . .
N15B C9B C13B C8B 1.5(3) . . . .
C11B C9B C13B C8B -178.39(18) . . . .
C12B N10B C14B C13B -2.3(3) . . . .
C12B N10B C14B C5B 178.35(18) . . . .
C8B C13B C14B N10B -179.03(18) . . . .
C9B C13B C14B N10B 1.6(3) . . . .
C8B C13B C14B C5B 0.3(3) . . . .
C9B C13B C14B C5B -179.09(18) . . . .
C6B C5B C14B N10B 179.1(2) . . . .
C6B C5B C14B C13B -0.2(3) . . . .
